data_2202122
loop_
_publ_author_name
'Zhou, Jian-Liang'
'Li, Yi-Zhi'
'Zheng, He-Gen'
'Xin, Xin-Quan'
'Xu, Lin-Lin'

_publ_section_title
;Di-\m~3~-bromo-dibromotetrakis[\m-diphenyl(2-pyridyl)phosphine)]tetracopper(I)
 dichloromethane hexasolvate
;
_journal_issue 4
_journal_name_full 'Acta Crystallographica Section E'
_journal_page_first m176
_journal_page_last m178
_journal_paper_doi 10.1107/S1600536803005725
_journal_volume 59
_journal_year 2003
_chemical_formula_iupac '[Cu4 Br4 (C17 H14 N P)4], 6C H2 Cl2'
_chemical_formula_moiety 'C68 H56 Br4 Cu4 N4 P4, 6C H2 Cl2'
_chemical_formula_sum 'C74 H68 Br4 Cl12 Cu4 N4 P4'
_chemical_formula_weight 2136.40
_chemical_name_systematic
;Di-\m~3~-bromo-dibromotetrakis[\m-diphenyl(2-pyridyl)phosphine)]tetracopper(I)
hexakisdichloromethane
 solvate
;
_space_group_IT_number 14
_symmetry_cell_setting monoclinic
_symmetry_space_group_name_Hall '-P 2ybc'
_symmetry_space_group_name_H-M 'P 1 21/c 1'
_atom_sites_solution_hydrogens geom
_atom_sites_solution_primary direct
_atom_sites_solution_secondary difmap
_cell_angle_alpha 90.00
_cell_angle_beta 104.850(10)
_cell_angle_gamma 90.00
_cell_formula_units_Z 2
_cell_length_a 13.8180(10)
_cell_length_b 17.793(2)
_cell_length_c 19.292(2)
_cell_measurement_reflns_used 3951
_cell_measurement_temperature 293(2)
_cell_measurement_theta_max 20.15
_cell_measurement_theta_min 2.18
_cell_volume 4584.8(8)
_computing_cell_refinement SMART
_computing_data_collection 'SMART (Bruker, 2000)'
_computing_data_reduction 'SAINT (Bruker, 2000)'
_computing_molecular_graphics SHELXTL
_computing_publication_material SHELXTL
_computing_structure_refinement SHELXTL
_computing_structure_solution 'SHELXTL (Bruker, 2000)'
_diffrn_ambient_temperature 293(2)
_diffrn_measured_fraction_theta_full 0.999
_diffrn_measured_fraction_theta_max 0.999
_diffrn_measurement_device 'Bruker SMART CCD area-detector'
_diffrn_measurement_device_type 'Bruker SMART'
_diffrn_measurement_method '\f and \w'
_diffrn_radiation_monochromator graphite
_diffrn_radiation_source 'sealed tube'
_diffrn_radiation_type MoK\a
_diffrn_radiation_wavelength 0.71073
_diffrn_reflns_av_R_equivalents 0.0068
_diffrn_reflns_av_sigmaI/netI 0.0103
_diffrn_reflns_limit_h_max 16
_diffrn_reflns_limit_h_min -16
_diffrn_reflns_limit_k_max 12
_diffrn_reflns_limit_k_min -21
_diffrn_reflns_limit_l_max 20
_diffrn_reflns_limit_l_min -22
_diffrn_reflns_number 23308
_diffrn_reflns_theta_full 25.00
_diffrn_reflns_theta_max 25.00
_diffrn_reflns_theta_min 1.91
_exptl_absorpt_coefficient_mu 3.118
_exptl_absorpt_correction_T_max 0.534
_exptl_absorpt_correction_T_min 0.476
_exptl_absorpt_correction_type multi-scan
_exptl_absorpt_process_details '(SADABS; Bruker, 2000)'
_exptl_crystal_colour 'light yellow'
_exptl_crystal_density_diffrn 1.548
_exptl_crystal_density_method 'not measured'
_exptl_crystal_description strip
_exptl_crystal_F_000 2120
_exptl_crystal_size_max 0.3
_exptl_crystal_size_mid 0.2
_exptl_crystal_size_min 0.2
_refine_diff_density_max 0.641
_refine_diff_density_min -0.735
_refine_ls_extinction_method none
_refine_ls_goodness_of_fit_ref 1.022
_refine_ls_hydrogen_treatment constr
_refine_ls_matrix_type full
_refine_ls_number_parameters 460
_refine_ls_number_reflns 8072
_refine_ls_number_restraints 0
_refine_ls_restrained_S_all 1.022
_refine_ls_R_factor_all 0.0370
_refine_ls_R_factor_gt 0.0319
_refine_ls_shift/su_max <0.001
_refine_ls_shift/su_mean 0.000
_refine_ls_structure_factor_coef Fsqd
_refine_ls_weighting_details 'calc w = 1/[\s^2^(Fo^2^)+(0.12P)^2^+1.99P] where P = (Fo^2^+2Fc^2^)/3'
_refine_ls_weighting_scheme calc
_refine_ls_wR_factor_gt 0.1548
_refine_ls_wR_factor_ref 0.1572
_reflns_number_gt 6838
_reflns_number_total 8072
_reflns_threshold_expression I>2\s(I)
_cod_data_source_file ob6225.cif
_cod_data_source_block I
_cod_original_sg_symbol_H-M 'P 21/c'
_cod_database_code 2202122
_cod_database_fobs_code 2202122

loop_
_symmetry_equiv_pos_as_xyz
'x, y, z'
'-x, y+1/2, -z+1/2'
'-x, -y, -z'
'x, -y-1/2, z-1/2'

loop_
_atom_site_label
_atom_site_fract_x
_atom_site_fract_y
_atom_site_fract_z
_atom_site_U_iso_or_equiv
_atom_site_adp_type
_atom_site_calc_flag
_atom_site_refinement_flags
_atom_site_occupancy
_atom_site_disorder_assembly
_atom_site_disorder_group
_atom_site_type_symbol
Cu1 0.91632(5) 0.44876(3) 0.43243(3) 0.06064(18) Uani d . 1 . . Cu
Cu2 0.98400(5) 0.30401(3) 0.42525(3) 0.06069(18) Uani d . 1 . . Cu
Br1 1.08113(4) 0.40829(3) 0.50636(2) 0.06077(16) Uani d . 1 . . Br
Br2 1.10391(4) 0.19858(3) 0.43650(2) 0.06145(16) Uani d . 1 . . Br
P1 0.78981(10) 0.39748(7) 0.46157(7) 0.0610(3) Uani d . 1 . . P
P2 0.94083(10) 0.33349(7) 0.30991(7) 0.0605(3) Uani d . 1 . . P
N1 0.9154(3) 0.4820(2) 0.3305(2) 0.0592(9) Uani d . 1 . . N
C1 0.9241(3) 0.4292(3) 0.2794(2) 0.0559(10) Uani d . 1 . . C
C2 0.9216(4) 0.4516(3) 0.2101(3) 0.0592(11) Uani d . 1 . . C
H2 0.9264 0.4160 0.1758 0.071 Uiso calc R 1 . . H
C3 0.9118(4) 0.5278(3) 0.1919(3) 0.0624(11) Uani d . 1 . . C
H3 0.9111 0.5432 0.1457 0.075 Uiso calc R 1 . . H
C4 0.9032(4) 0.5805(3) 0.2430(3) 0.0593(11) Uani d . 1 . . C
H4 0.8961 0.6312 0.2309 0.071 Uiso calc R 1 . . H
C5 0.9052(4) 0.5579(3) 0.3119(2) 0.0608(11) Uani d . 1 . . C
H5 0.8996 0.5934 0.3460 0.073 Uiso calc R 1 . . H
C6 0.8176(4) 0.2897(3) 0.2652(3) 0.0605(12) Uani d . 1 . . C
C7 0.7389(4) 0.3288(3) 0.2218(2) 0.0583(11) Uani d . 1 . . C
H7 0.7456 0.3796 0.2128 0.070 Uiso calc R 1 . . H
C8 0.6490(4) 0.2915(2) 0.1913(3) 0.0590(11) Uani d . 1 . . C
H8 0.5955 0.3173 0.1617 0.071 Uiso calc R 1 . . H
C9 0.6402(4) 0.2155(3) 0.2056(3) 0.0611(13) Uani d . 1 . . C
H9 0.5804 0.1906 0.1857 0.073 Uiso calc R 1 . . H
C10 0.7184(4) 0.1772(3) 0.2487(3) 0.0598(12) Uani d . 1 . . C
H10 0.7116 0.1264 0.2575 0.072 Uiso calc R 1 . . H
C11 0.8085(4) 0.2140(3) 0.2795(3) 0.0605(12) Uani d . 1 . . C
H11 0.8616 0.1880 0.3092 0.073 Uiso calc R 1 . . H
C12 1.0210(4) 0.2975(2) 0.2556(3) 0.0584(11) Uani d . 1 . . C
C13 0.9849(4) 0.2670(2) 0.1868(3) 0.0592(12) Uani d . 1 . . C
H13 0.9164 0.2611 0.1675 0.071 Uiso calc R 1 . . H
C14 1.0522(4) 0.2457(2) 0.1477(3) 0.0617(12) Uani d . 1 . . C
H14 1.0288 0.2249 0.1023 0.074 Uiso calc R 1 . . H
C15 1.1542(4) 0.2555(2) 0.1767(3) 0.0595(12) Uani d . 1 . . C
H15 1.1991 0.2417 0.1504 0.071 Uiso calc R 1 . . H
C16 1.1895(4) 0.2859(3) 0.2447(3) 0.0606(12) Uani d . 1 . . C
H16 1.2579 0.2923 0.2639 0.073 Uiso calc R 1 . . H
C17 1.1229(4) 0.3068(2) 0.2842(3) 0.0622(12) Uani d . 1 . . C
H17 1.1467 0.3271 0.3299 0.075 Uiso calc R 1 . . H
N2 0.8725(3) 0.2610(2) 0.4702(2) 0.0610(9) Uani d . 1 . . N
C18 0.7972(4) 0.3037(3) 0.4872(3) 0.0610(11) Uani d . 1 . . C
C19 0.7295(4) 0.2701(3) 0.5194(2) 0.0610(11) Uani d . 1 . . C
H19 0.6789 0.2987 0.5303 0.073 Uiso calc R 1 . . H
C20 0.7367(4) 0.1935(2) 0.5355(3) 0.0612(12) Uani d . 1 . . C
H20 0.6916 0.1711 0.5575 0.073 Uiso calc R 1 . . H
C21 0.8119(4) 0.1509(3) 0.5185(3) 0.0598(12) Uani d . 1 . . C
H21 0.8170 0.0998 0.5289 0.072 Uiso calc R 1 . . H
C22 0.8795(4) 0.1850(2) 0.4858(3) 0.0583(11) Uani d . 1 . . C
H22 0.9297 0.1565 0.4745 0.070 Uiso calc R 1 . . H
C23 0.7594(4) 0.4442(3) 0.5409(3) 0.0616(11) Uani d . 1 . . C
C24 0.8323(4) 0.4646(2) 0.6013(3) 0.0600(12) Uani d . 1 . . C
H24 0.8993 0.4554 0.6037 0.072 Uiso calc R 1 . . H
C25 0.8058(4) 0.4991(3) 0.6588(3) 0.0622(13) Uani d . 1 . . C
H25 0.8551 0.5128 0.6994 0.075 Uiso calc R 1 . . H
C26 0.7055(4) 0.5129(2) 0.6551(3) 0.0582(11) Uani d . 1 . . C
H26 0.6878 0.5358 0.6934 0.070 Uiso calc R 1 . . H
C27 0.6319(4) 0.4925(3) 0.5945(3) 0.0617(12) Uani d . 1 . . C
H27 0.5650 0.5018 0.5922 0.074 Uiso calc R 1 . . H
C28 0.6583(4) 0.4581(3) 0.5370(3) 0.0591(12) Uani d . 1 . . C
H28 0.6090 0.4445 0.4963 0.071 Uiso calc R 1 . . H
C29 0.6754(4) 0.4042(3) 0.3907(3) 0.0622(11) Uani d . 1 . . C
C30 0.6107(4) 0.3434(3) 0.3693(3) 0.0632(11) Uani d . 1 . . C
H30 0.6250 0.2975 0.3927 0.076 Uiso calc R 1 . . H
C31 0.5254(4) 0.3508(3) 0.3134(3) 0.0629(11) Uani d . 1 . . C
H31 0.4829 0.3100 0.2990 0.076 Uiso calc R 1 . . H
C32 0.5035(4) 0.4199(3) 0.2789(3) 0.0621(11) Uani d . 1 . . C
H32 0.4460 0.4253 0.2417 0.075 Uiso calc R 1 . . H
C33 0.5673(4) 0.4807(3) 0.2998(3) 0.0629(12) Uani d . 1 . . C
H33 0.5529 0.5267 0.2765 0.075 Uiso calc R 1 . . H
C34 0.6522(4) 0.4726(3) 0.3554(3) 0.0624(11) Uani d . 1 . . C
H34 0.6947 0.5135 0.3696 0.075 Uiso calc R 1 . . H
C40 0.5738(4) 0.5898(3) 0.0406(3) 0.0627(13) Uani d . 1 . . C
H40A 0.6314 0.6124 0.0287 0.075 Uiso calc R 1 . . H
H40B 0.5198 0.5830 -0.0023 0.075 Uiso calc R 1 . . H
Cl41 0.60511(9) 0.50282(6) 0.09416(6) 0.0613(3) Uani d . 1 . . Cl
Cl42 0.53451(9) 0.64031(6) 0.11240(6) 0.0613(3) Uani d . 1 . . Cl
C50 0.5554(4) 0.7653(3) 0.9573(3) 0.0607(12) Uani d . 1 . . C
H50A 0.4870 0.7827 0.9400 0.073 Uiso calc R 1 . . H
H50B 0.5570 0.7112 0.9635 0.073 Uiso calc R 1 . . H
Cl51 0.62630(9) 0.81619(6) 1.03761(6) 0.0612(3) Uani d . 1 . . Cl
Cl52 0.63845(9) 0.79866(6) 0.90207(6) 0.0609(3) Uani d . 1 . . Cl
C60 0.2384(4) 0.0633(3) 0.6282(3) 0.0617(12) Uani d . 1 . . C
H60A 0.2426 0.1172 0.6361 0.074 Uiso calc R 1 . . H
H60B 0.2893 0.0376 0.6646 0.074 Uiso calc R 1 . . H
Cl61 0.23931(9) 0.03683(6) 0.53711(6) 0.0616(3) Uani d . 1 . . Cl
Cl62 0.11041(9) 0.02520(6) 0.61905(6) 0.0612(3) Uani d . 1 . . Cl

loop_
_atom_site_aniso_label
_atom_site_aniso_U_11
_atom_site_aniso_U_22
_atom_site_aniso_U_33
_atom_site_aniso_U_12
_atom_site_aniso_U_13
_atom_site_aniso_U_23
Cu1 0.0781(4) 0.0559(3) 0.0537(3) 0.0056(3) 0.0274(3) 0.0044(2)
Cu2 0.0780(4) 0.0561(3) 0.0536(3) 0.0054(3) 0.0272(3) 0.0042(2)
Br1 0.0778(3) 0.0560(3) 0.0542(3) 0.0055(2) 0.0273(2) 0.00414(19)
Br2 0.0790(3) 0.0561(3) 0.0553(3) 0.0060(2) 0.0282(2) 0.00446(19)
P1 0.0763(8) 0.0569(7) 0.0548(7) 0.0004(6) 0.0261(6) 0.0009(5)
P2 0.0777(8) 0.0554(7) 0.0535(6) 0.0055(6) 0.0263(6) 0.0042(5)
N1 0.081(3) 0.0370(18) 0.054(2) 0.0121(17) 0.0079(18) 0.0100(15)
C1 0.075(3) 0.053(2) 0.037(2) 0.010(2) 0.0099(19) 0.0058(18)
C2 0.077(3) 0.053(2) 0.060(3) -0.010(2) 0.040(2) -0.013(2)
C3 0.081(3) 0.049(2) 0.061(3) 0.009(2) 0.024(2) 0.005(2)
C4 0.076(3) 0.055(3) 0.059(3) -0.013(2) 0.039(2) -0.012(2)
C5 0.079(3) 0.054(3) 0.046(2) 0.019(2) 0.009(2) 0.0137(19)
C6 0.079(3) 0.055(3) 0.061(3) -0.014(2) 0.042(2) -0.014(2)
C7 0.076(3) 0.052(2) 0.059(3) -0.010(2) 0.039(2) -0.012(2)
C8 0.075(3) 0.053(2) 0.062(3) -0.013(2) 0.041(2) -0.012(2)
C9 0.078(3) 0.054(3) 0.069(3) -0.025(2) 0.051(3) -0.027(2)
C10 0.077(3) 0.051(2) 0.069(3) -0.023(2) 0.050(3) -0.025(2)
C11 0.081(3) 0.050(2) 0.068(3) -0.026(2) 0.051(2) -0.024(2)
C12 0.073(3) 0.053(3) 0.061(3) -0.012(2) 0.039(2) -0.012(2)
C13 0.078(3) 0.048(2) 0.068(3) -0.020(2) 0.049(2) -0.022(2)
C14 0.084(3) 0.052(2) 0.068(3) -0.024(2) 0.053(2) -0.025(2)
C15 0.077(3) 0.051(2) 0.068(3) -0.021(2) 0.050(2) -0.022(2)
C16 0.080(3) 0.051(2) 0.069(3) -0.022(2) 0.052(2) -0.022(2)
C17 0.082(3) 0.052(2) 0.070(3) -0.024(2) 0.053(3) -0.025(2)
N2 0.076(2) 0.057(2) 0.055(2) 0.0004(18) 0.0261(18) 0.0009(17)
C18 0.076(3) 0.057(3) 0.055(3) 0.000(2) 0.026(2) 0.001(2)
C19 0.076(3) 0.057(3) 0.055(3) 0.000(2) 0.026(2) 0.001(2)
C20 0.079(3) 0.050(2) 0.072(3) -0.025(2) 0.052(3) -0.026(2)
C21 0.078(3) 0.049(2) 0.068(3) -0.023(2) 0.048(2) -0.023(2)
C22 0.077(3) 0.049(2) 0.066(3) -0.020(2) 0.048(2) -0.020(2)
C23 0.078(3) 0.056(3) 0.057(3) 0.003(2) 0.026(2) 0.001(2)
C24 0.077(3) 0.052(2) 0.068(3) -0.021(2) 0.049(2) -0.022(2)
C25 0.082(3) 0.053(2) 0.070(3) -0.026(2) 0.055(3) -0.026(2)
C26 0.075(3) 0.050(2) 0.064(3) -0.021(2) 0.045(2) -0.021(2)
C27 0.082(3) 0.050(2) 0.071(3) -0.024(2) 0.054(3) -0.025(2)
C28 0.077(3) 0.054(2) 0.062(3) -0.023(2) 0.047(2) -0.024(2)
C29 0.076(3) 0.060(3) 0.057(3) 0.002(2) 0.028(2) 0.003(2)
C30 0.076(3) 0.062(3) 0.057(3) 0.005(2) 0.026(2) 0.001(2)
C31 0.080(3) 0.060(3) 0.055(3) 0.003(2) 0.028(2) 0.001(2)
C32 0.075(3) 0.060(3) 0.056(3) 0.005(2) 0.025(2) 0.004(2)
C33 0.081(3) 0.059(3) 0.055(3) 0.008(2) 0.028(2) 0.003(2)
C34 0.076(3) 0.061(3) 0.056(3) 0.004(2) 0.026(2) 0.002(2)
C40 0.079(3) 0.057(3) 0.069(3) -0.024(2) 0.050(2) -0.026(2)
Cl41 0.0797(7) 0.0522(6) 0.0697(7) -0.0238(5) 0.0513(6) -0.0236(5)
Cl42 0.0796(7) 0.0517(6) 0.0700(7) -0.0237(5) 0.0510(6) -0.0237(5)
C50 0.079(3) 0.053(2) 0.068(3) -0.022(2) 0.049(2) -0.022(2)
Cl51 0.0797(7) 0.0517(6) 0.0697(7) -0.0237(5) 0.0509(6) -0.0235(5)
Cl52 0.0788(7) 0.0522(6) 0.0687(7) -0.0232(5) 0.0501(6) -0.0235(5)
C60 0.080(3) 0.053(2) 0.069(3) -0.025(2) 0.051(2) -0.024(2)
Cl61 0.0802(7) 0.0525(6) 0.0701(7) -0.0240(5) 0.0518(6) -0.0238(5)
Cl62 0.0799(7) 0.0514(6) 0.0700(7) -0.0240(5) 0.0513(6) -0.0237(5)

loop_
_atom_type_symbol
_atom_type_description
_atom_type_scat_dispersion_real
_atom_type_scat_dispersion_imag
_atom_type_scat_source
C C 0.0033 0.0016 'International Tables Vol C Tables 4.2.6.8 and 6.1.1.4'
H H 0.0000 0.0000 'International Tables Vol C Tables 4.2.6.8 and 6.1.1.4'
N N 0.0061 0.0033 'International Tables Vol C Tables 4.2.6.8 and 6.1.1.4'
P P 0.1023 0.0942 'International Tables Vol C Tables 4.2.6.8 and 6.1.1.4'
Cu Cu 0.3201 1.2651 'International Tables Vol C Tables 4.2.6.8 and 6.1.1.4'
Br Br -0.2901 2.4595 'International Tables Vol C Tables 4.2.6.8 and 6.1.1.4'
Cl Cl 0.1484 0.1585 'International Tables Vol C Tables 4.2.6.8 and 6.1.1.4'

loop_
_geom_angle_atom_site_label_1
_geom_angle_atom_site_label_2
_geom_angle_atom_site_label_3
_geom_angle_site_symmetry_3
_geom_angle
_geom_angle_publ_flag
N1 Cu1 P1 . 124.21(12) yes
N1 Cu1 Br1 . 114.65(12) yes
P1 Cu1 Br1 . 114.42(4) yes
N1 Cu1 Cu2 . 98.04(10) yes
P1 Cu1 Cu2 . 85.78(4) yes
Br1 Cu1 Cu2 . 58.72(2) yes
N1 Cu1 Br1 3_766 98.00(10) yes
P1 Cu1 Br1 3_766 101.33(4) yes
Br1 Cu1 Br1 3_766 96.40(2) yes
Cu2 Cu1 Br1 3_766 154.45(3) yes
N2 Cu2 P2 . 117.70(12) yes
N2 Cu2 Br2 . 103.49(11) yes
P2 Cu2 Br2 . 105.64(4) yes
N2 Cu2 Br1 . 109.64(11) yes
P2 Cu2 Br1 . 113.87(4) yes
Br2 Cu2 Br1 . 105.08(3) yes
N2 Cu2 Cu1 . 91.48(11) yes
P2 Cu2 Cu1 . 79.73(4) yes
Br2 Cu2 Cu1 . 158.76(3) yes
Br1 Cu2 Cu1 . 54.98(2) yes
Cu1 Br1 Cu2 . 66.30(2) yes
Cu1 Br1 Cu1 3_766 83.60(2) yes
Cu2 Br1 Cu1 3_766 149.30(3) yes
C18 P1 C29 . 104.8(2) ?
C18 P1 C23 . 101.6(2) ?
C29 P1 C23 . 104.6(2) ?
C18 P1 Cu1 . 119.03(19) ?
C29 P1 Cu1 . 112.46(17) ?
C23 P1 Cu1 . 112.84(17) ?
C1 P2 C12 . 101.0(2) ?
C1 P2 C6 . 102.6(2) ?
C12 P2 C6 . 101.7(2) ?
C1 P2 Cu2 . 122.20(15) ?
C12 P2 Cu2 . 116.57(18) ?
C6 P2 Cu2 . 110.10(16) ?
C1 N1 C5 . 119.5(4) ?
C1 N1 Cu1 . 120.4(3) ?
C5 N1 Cu1 . 120.1(3) ?
C2 C1 N1 . 120.3(4) ?
C2 C1 P2 . 123.9(3) ?
N1 C1 P2 . 115.8(3) ?
C1 C2 C3 . 119.8(4) ?
C1 C2 H2 . 120.1 ?
C3 C2 H2 . 120.1 ?
C4 C3 C2 . 119.8(4) ?
C4 C3 H3 . 120.1 ?
C2 C3 H3 . 120.1 ?
C5 C4 C3 . 120.1(4) ?
C5 C4 H4 . 119.9 ?
C3 C4 H4 . 119.9 ?
C4 C5 N1 . 120.4(4) ?
C4 C5 H5 . 119.8 ?
N1 C5 H5 . 119.8 ?
C7 C6 C11 . 120.9(5) ?
C7 C6 P2 . 123.6(4) ?
C11 C6 P2 . 115.6(4) ?
C6 C7 C8 . 119.6(4) ?
C6 C7 H7 . 120.2 ?
C8 C7 H7 . 120.2 ?
C9 C8 C7 . 119.3(5) ?
C9 C8 H8 . 120.3 ?
C7 C8 H8 . 120.3 ?
C10 C9 C8 . 120.7(4) ?
C10 C9 H9 . 119.6 ?
C8 C9 H9 . 119.6 ?
C9 C10 C11 . 120.4(5) ?
C9 C10 H10 . 119.8 ?
C11 C10 H10 . 119.8 ?
C6 C11 C10 . 119.1(5) ?
C6 C11 H11 . 120.5 ?
C10 C11 H11 . 120.5 ?
C17 C12 C13 . 120.3(4) ?
C17 C12 P2 . 115.7(3) ?
C13 C12 P2 . 123.9(4) ?
C14 C13 C12 . 119.6(5) ?
C14 C13 H13 . 120.2 ?
C12 C13 H13 . 120.2 ?
C15 C14 C13 . 119.8(4) ?
C15 C14 H14 . 120.1 ?
C13 C14 H14 . 120.1 ?
C16 C15 C14 . 120.3(4) ?
C16 C15 H15 . 119.8 ?
C14 C15 H15 . 119.8 ?
C15 C16 C17 . 120.2(5) ?
C15 C16 H16 . 119.9 ?
C17 C16 H16 . 119.9 ?
C12 C17 C16 . 119.8(5) ?
C12 C17 H17 . 120.1 ?
C16 C17 H17 . 120.1 ?
C22 N2 C18 . 119.8(4) ?
C22 N2 Cu2 . 115.4(3) ?
C18 N2 Cu2 . 124.7(3) ?
C19 C18 N2 . 120.1(4) ?
C19 C18 P1 . 123.0(4) ?
N2 C18 P1 . 116.8(4) ?
C18 C19 C20 . 120.2(5) ?
C18 C19 H19 . 119.9 ?
C20 C19 H19 . 119.9 ?
C21 C20 C19 . 119.7(4) ?
C21 C20 H20 . 120.2 ?
C19 C20 H20 . 120.2 ?
C20 C21 C22 . 119.8(4) ?
C20 C21 H21 . 120.1 ?
C22 C21 H21 . 120.1 ?
N2 C22 C21 . 120.5(4) ?
N2 C22 H22 . 119.8 ?
C21 C22 H22 . 119.8 ?
C24 C23 C28 . 120.1(4) ?
C24 C23 P1 . 122.4(4) ?
C28 C23 P1 . 117.5(4) ?
C23 C24 C25 . 120.2(5) ?
C23 C24 H24 . 119.9 ?
C25 C24 H24 . 119.9 ?
C26 C25 C24 . 119.8(5) ?
C26 C25 H25 . 120.1 ?
C24 C25 H25 . 120.1 ?
C27 C26 C25 . 120.1(4) ?
C27 C26 H26 . 119.9 ?
C25 C26 H26 . 119.9 ?
C26 C27 C28 . 120.1(5) ?
C26 C27 H27 . 120.0 ?
C28 C27 H27 . 120.0 ?
C27 C28 C23 . 119.6(5) ?
C27 C28 H28 . 120.2 ?
C23 C28 H28 . 120.2 ?
C34 C29 C30 . 119.0(5) ?
C34 C29 P1 . 118.3(4) ?
C30 C29 P1 . 122.7(4) ?
C31 C30 C29 . 120.5(5) ?
C31 C30 H30 . 119.7 ?
C29 C30 H30 . 119.7 ?
C30 C31 C32 . 119.6(5) ?
C30 C31 H31 . 120.2 ?
C32 C31 H31 . 120.2 ?
C33 C32 C31 . 120.3(5) ?
C33 C32 H32 . 119.8 ?
C31 C32 H32 . 119.8 ?
C34 C33 C32 . 119.6(5) ?
C34 C33 H33 . 120.2 ?
C32 C33 H33 . 120.2 ?
C33 C34 C29 . 121.0(5) ?
C33 C34 H34 . 119.5 ?
C29 C34 H34 . 119.5 ?
Cl42 C40 Cl41 . 93.4(2) ?
Cl42 C40 H40A . 113.0 ?
Cl41 C40 H40A . 113.0 ?
Cl42 C40 H40B . 113.0 ?
Cl41 C40 H40B . 113.0 ?
H40A C40 H40B . 110.4 ?
Cl51 C50 Cl52 . 93.0(2) ?
Cl51 C50 H50A . 113.1 ?
Cl52 C50 H50A . 113.1 ?
Cl51 C50 H50B . 113.1 ?
Cl52 C50 H50B . 113.1 ?
H50A C50 H50B . 110.5 ?
Cl61 C60 Cl62 . 93.2(2) ?
Cl61 C60 H60A . 113.1 ?
Cl62 C60 H60A . 113.1 ?
Cl61 C60 H60B . 113.1 ?
Cl62 C60 H60B . 113.1 ?
H60A C60 H60B . 110.5 ?

loop_
_geom_bond_atom_site_label_1
_geom_bond_atom_site_label_2
_geom_bond_site_symmetry_2
_geom_bond_distance
_geom_bond_publ_flag
Cu1 N1 . 2.051(4) yes
Cu1 P1 . 2.1699(14) yes
Cu1 Br1 . 2.4645(8) yes
Cu1 Cu2 . 2.7556(8) yes
Cu1 Br1 3_766 2.8008(8) yes
Cu2 N2 . 2.097(4) yes
Cu2 P2 . 2.2140(14) yes
Cu2 Br2 . 2.4754(8) yes
Cu2 Br1 . 2.5721(8) yes
Br1 Cu1 3_766 2.8008(8) ?
P1 C18 . 1.736(5) ?
P1 C29 . 1.810(5) ?
P1 C23 . 1.882(5) ?
P2 C1 . 1.798(5) ?
P2 C12 . 1.825(4) ?
P2 C6 . 1.870(5) ?
N1 C1 . 1.389(6) ?
N1 C5 . 1.395(6) ?
C1 C2 . 1.386(6) ?
C2 C3 . 1.399(7) ?
C2 H2 . 0.9300 ?
C3 C4 . 1.387(6) ?
C3 H3 . 0.9300 ?
C4 C5 . 1.382(6) ?
C4 H4 . 0.9300 ?
C5 H5 . 0.9300 ?
C6 C7 . 1.380(7) ?
C6 C11 . 1.388(7) ?
C7 C8 . 1.398(7) ?
C7 H7 . 0.9300 ?
C8 C9 . 1.392(7) ?
C8 H8 . 0.9300 ?
C9 C10 . 1.364(8) ?
C9 H9 . 0.9300 ?
C10 C11 . 1.397(7) ?
C10 H10 . 0.9300 ?
C11 H11 . 0.9300 ?
C12 C17 . 1.385(7) ?
C12 C13 . 1.400(7) ?
C13 C14 . 1.392(6) ?
C13 H13 . 0.9300 ?
C14 C15 . 1.388(7) ?
C14 H14 . 0.9300 ?
C15 C16 . 1.387(7) ?
C15 H15 . 0.9300 ?
C16 C17 . 1.387(6) ?
C16 H16 . 0.9300 ?
C17 H17 . 0.9300 ?
N2 C22 . 1.383(6) ?
N2 C18 . 1.394(6) ?
C18 C19 . 1.384(7) ?
C19 C20 . 1.396(7) ?
C19 H19 . 0.9300 ?
C20 C21 . 1.392(6) ?
C20 H20 . 0.9300 ?
C21 C22 . 1.393(6) ?
C21 H21 . 0.9300 ?
C22 H22 . 0.9300 ?
C23 C24 . 1.379(7) ?
C23 C28 . 1.402(7) ?
C24 C25 . 1.396(6) ?
C24 H24 . 0.9300 ?
C25 C26 . 1.392(7) ?
C25 H25 . 0.9300 ?
C26 C27 . 1.387(7) ?
C26 H26 . 0.9300 ?
C27 C28 . 1.394(6) ?
C27 H27 . 0.9300 ?
C28 H28 . 0.9300 ?
C29 C34 . 1.391(7) ?
C29 C30 . 1.397(7) ?
C30 C31 . 1.385(7) ?
C30 H30 . 0.9300 ?
C31 C32 . 1.393(7) ?
C31 H31 . 0.9300 ?
C32 C33 . 1.389(7) ?
C32 H32 . 0.9300 ?
C33 C34 . 1.380(7) ?
C33 H33 . 0.9300 ?
C34 H34 . 0.9300 ?
C40 Cl42 . 1.846(4) ?
C40 Cl41 . 1.849(5) ?
C40 H40A . 0.9700 ?
C40 H40B . 0.9700 ?
C50 Cl51 . 1.845(5) ?
C50 Cl52 . 1.852(4) ?
C50 H50A . 0.9700 ?
C50 H50B . 0.9700 ?
C60 Cl61 . 1.823(4) ?
C60 Cl62 . 1.860(4) ?
C60 H60A . 0.9700 ?
C60 H60B . 0.9700 ?
